data_7052092
loop_
_publ_author_name
'Green, Shaun P.'
'Jones, Cameron'
'Stasch, Andreas'
'Rose, Richard P.'

_publ_section_title
;
 ?GaI?: A new reagent for chemo- and diastereoselective C?C bond
 forming reactions
;
_journal_issue 1
_journal_name_full 'New Journal of Chemistry'
_journal_page_first 127
_journal_paper_doi 10.1039/b613669a
_journal_volume 31
_journal_year 2007
_chemical_formula_sum 'C31 H30 O3'
_chemical_formula_weight 450.55
_chemical_name_systematic
;
?
;
_space_group_IT_number 14
_symmetry_cell_setting monoclinic
_symmetry_space_group_name_Hall '-P 2yn'
_symmetry_space_group_name_H-M 'P 1 21/n 1'
_atom_sites_solution_hydrogens geom
_atom_sites_solution_primary direct
_atom_sites_solution_secondary difmap
_audit_creation_method SHELXL-97
_cell_angle_alpha 90.00
_cell_angle_beta 114.24(3)
_cell_angle_gamma 90.00
_cell_formula_units_Z 4
_cell_length_a 20.793(4)
_cell_length_b 6.1220(12)
_cell_length_c 20.961(4)
_cell_measurement_temperature 150(2)
_cell_volume 2433.0(10)
_computing_structure_refinement 'SHELXL-97 (Sheldrick, 1997)'
_computing_structure_solution 'SHELXS-97 (Sheldrick, 1990)'
_diffrn_ambient_temperature 150(2)
_diffrn_measured_fraction_theta_full 0.996
_diffrn_measured_fraction_theta_max 0.996
_diffrn_measurement_device_type 'Nonius Kappa CCD'
_diffrn_radiation_monochromator graphite
_diffrn_radiation_source 'fine-focus sealed tube'
_diffrn_radiation_type MoK\a
_diffrn_radiation_wavelength 0.71073
_diffrn_reflns_av_R_equivalents 0.0710
_diffrn_reflns_av_sigmaI/netI 0.0871
_diffrn_reflns_limit_h_max 24
_diffrn_reflns_limit_h_min -24
_diffrn_reflns_limit_k_max 7
_diffrn_reflns_limit_k_min -7
_diffrn_reflns_limit_l_max 25
_diffrn_reflns_limit_l_min -25
_diffrn_reflns_number 7991
_diffrn_reflns_theta_full 25.35
_diffrn_reflns_theta_max 25.35
_diffrn_reflns_theta_min 2.93
_exptl_absorpt_coefficient_mu 0.078
_exptl_absorpt_correction_T_max 0.992
_exptl_absorpt_correction_T_min 0.984
_exptl_absorpt_correction_type multi-scan
_exptl_absorpt_process_details 'Sortav (Blessing, 1995)'
_exptl_crystal_colour colourless
_exptl_crystal_density_diffrn 1.230
_exptl_crystal_density_method 'not measured'
_exptl_crystal_description block
_exptl_crystal_F_000 960
_exptl_crystal_size_max 0.20
_exptl_crystal_size_mid 0.12
_exptl_crystal_size_min 0.10
_refine_diff_density_max 0.187
_refine_diff_density_min -0.244
_refine_diff_density_rms 0.051
_refine_ls_extinction_method none
_refine_ls_goodness_of_fit_ref 1.014
_refine_ls_hydrogen_treatment constr
_refine_ls_matrix_type full
_refine_ls_number_parameters 310
_refine_ls_number_reflns 4444
_refine_ls_number_restraints 0
_refine_ls_restrained_S_all 1.014
_refine_ls_R_factor_all 0.1077
_refine_ls_R_factor_gt 0.0554
_refine_ls_shift/su_max 0.000
_refine_ls_shift/su_mean 0.000
_refine_ls_structure_factor_coef Fsqd
_refine_ls_weighting_details 'calc w=1/[\s^2^(Fo^2^)+(0.0508P)^2^+0.2656P] where P=(Fo^2^+2Fc^2^)/3'
_refine_ls_weighting_scheme calc
_refine_ls_wR_factor_gt 0.1081
_refine_ls_wR_factor_ref 0.1247
_reflns_number_gt 2799
_reflns_number_total 4444
_reflns_threshold_expression >2sigma(I)
_cod_data_source_file b613669a.txt
_cod_data_source_block compound3a
_cod_original_cell_volume 2433.0(8)
_cod_original_sg_symbol_H-M P2(1)/n
_cod_database_code 7052092

loop_
_symmetry_equiv_pos_as_xyz
'x, y, z'
'-x+1/2, y+1/2, -z+1/2'
'-x, -y, -z'
'x-1/2, -y-1/2, z-1/2'

loop_
_atom_site_label
_atom_site_type_symbol
_atom_site_fract_x
_atom_site_fract_y
_atom_site_fract_z
_atom_site_U_iso_or_equiv
_atom_site_adp_type
_atom_site_occupancy
_atom_site_symmetry_multiplicity
_atom_site_calc_flag
_atom_site_refinement_flags
_atom_site_disorder_assembly
_atom_site_disorder_group
O1 O 0.28470(8) 1.1288(3) -0.07995(8) 0.0323(4) Uani 1 1 d . . .
O2 O 0.24830(7) 1.1217(2) 0.02698(7) 0.0276(4) Uani 1 1 d . . .
H3 H 0.2658 1.1701 0.0001 0.033 Uiso 1 1 calc R . .
O3 O 0.35551(7) 0.8182(2) 0.04346(7) 0.0271(4) Uani 1 1 d . . .
C1 C 0.27107(10) 0.9332(4) -0.08901(11) 0.0247(5) Uani 1 1 d . . .
C2 C 0.21879(10) 0.8312(4) -0.06295(10) 0.0229(5) Uani 1 1 d . . .
H2 H 0.2240 0.6691 -0.0643 0.027 Uiso 1 1 calc R . .
C3 C 0.23494(10) 0.8944(4) 0.01494(11) 0.0229(5) Uani 1 1 d . . .
C4 C 0.29998(10) 0.7601(4) 0.06363(10) 0.0237(5) Uani 1 1 d . . .
H4 H 0.2892 0.6015 0.0531 0.028 Uiso 1 1 calc R . .
C5 C 0.41953(10) 0.6916(4) 0.07533(12) 0.0304(6) Uani 1 1 d . . .
H5 H 0.4354 0.6936 0.1273 0.036 Uiso 1 1 calc R . .
C6 C 0.40952(14) 0.4584(4) 0.05043(17) 0.0581(8) Uani 1 1 d . . .
H6A H 0.3759 0.3861 0.0653 0.087 Uiso 1 1 calc R . .
H6B H 0.4549 0.3817 0.0705 0.087 Uiso 1 1 calc R . .
H6C H 0.3913 0.4554 -0.0007 0.087 Uiso 1 1 calc R . .
C7 C 0.47341(13) 0.8051(5) 0.05693(17) 0.0584(9) Uani 1 1 d . . .
H7A H 0.4585 0.8014 0.0061 0.088 Uiso 1 1 calc R . .
H7B H 0.5190 0.7311 0.0799 0.088 Uiso 1 1 calc R . .
H7C H 0.4780 0.9573 0.0727 0.088 Uiso 1 1 calc R . .
C8 C 0.30133(11) 0.8007(4) -0.12967(10) 0.0253(5) Uani 1 1 d . . .
C9 C 0.35333(11) 0.8972(4) -0.14605(12) 0.0356(6) Uani 1 1 d . . .
H9 H 0.3694 1.0402 -0.1297 0.043 Uiso 1 1 calc R . .
C10 C 0.38166(13) 0.7868(5) -0.18586(13) 0.0440(7) Uani 1 1 d . . .
H10 H 0.4173 0.8537 -0.1966 0.053 Uiso 1 1 calc R . .
C11 C 0.35834(13) 0.5796(5) -0.21012(12) 0.0418(7) Uani 1 1 d . . .
H11 H 0.3776 0.5043 -0.2379 0.050 Uiso 1 1 calc R . .
C12 C 0.30719(12) 0.4818(4) -0.19414(11) 0.0364(6) Uani 1 1 d . . .
H12 H 0.2911 0.3392 -0.2110 0.044 Uiso 1 1 calc R . .
C13 C 0.27915(11) 0.5909(4) -0.15348(11) 0.0285(6) Uani 1 1 d . . .
H13 H 0.2445 0.5215 -0.1419 0.034 Uiso 1 1 calc R . .
C14 C 0.14420(10) 0.8878(4) -0.11549(10) 0.0228(5) Uani 1 1 d . . .
C15 C 0.10229(11) 0.7254(4) -0.15894(11) 0.0314(6) Uani 1 1 d . . .
H15 H 0.1206 0.5817 -0.1558 0.038 Uiso 1 1 calc R . .
C16 C 0.03396(12) 0.7699(5) -0.20690(12) 0.0395(7) Uani 1 1 d . . .
H16 H 0.0058 0.6565 -0.2359 0.047 Uiso 1 1 calc R . .
C17 C 0.00688(11) 0.9787(5) -0.21250(12) 0.0369(6) Uani 1 1 d . . .
H17 H -0.0397 1.0101 -0.2453 0.044 Uiso 1 1 calc R . .
C18 C 0.04858(11) 1.1409(4) -0.16965(11) 0.0325(6) Uani 1 1 d . . .
H18 H 0.0303 1.2847 -0.1730 0.039 Uiso 1 1 calc R . .
C19 C 0.11682(11) 1.0967(4) -0.12173(11) 0.0292(6) Uani 1 1 d . . .
H19 H 0.1450 1.2107 -0.0930 0.035 Uiso 1 1 calc R . .
C20 C 0.17276(10) 0.8379(4) 0.03226(10) 0.0214(5) Uani 1 1 d . . .
C21 C 0.14470(11) 0.6272(4) 0.02173(10) 0.0260(5) Uani 1 1 d . . .
H21 H 0.1639 0.5183 0.0024 0.031 Uiso 1 1 calc R . .
C22 C 0.08915(11) 0.5749(4) 0.03918(11) 0.0306(6) Uani 1 1 d . . .
H22 H 0.0704 0.4309 0.0316 0.037 Uiso 1 1 calc R . .
C23 C 0.06089(11) 0.7321(4) 0.06765(11) 0.0334(6) Uani 1 1 d . . .
H23 H 0.0227 0.6964 0.0795 0.040 Uiso 1 1 calc R . .
C24 C 0.08811(12) 0.9395(4) 0.07866(12) 0.0339(6) Uani 1 1 d . . .
H24 H 0.0686 1.0475 0.0980 0.041 Uiso 1 1 calc R . .
C25 C 0.14402(11) 0.9922(4) 0.06169(11) 0.0304(6) Uani 1 1 d . . .
H25 H 0.1630 1.1358 0.0703 0.037 Uiso 1 1 calc R . .
C26 C 0.31793(10) 0.7965(4) 0.14036(11) 0.0244(5) Uani 1 1 d . . .
C27 C 0.30140(11) 0.6367(4) 0.17811(11) 0.0292(6) Uani 1 1 d . . .
H27 H 0.2812 0.5029 0.1560 0.035 Uiso 1 1 calc R . .
C28 C 0.31394(11) 0.6696(4) 0.24788(12) 0.0356(6) Uani 1 1 d . . .
H28 H 0.3023 0.5591 0.2732 0.043 Uiso 1 1 calc R . .
C29 C 0.34321(11) 0.8628(4) 0.27998(12) 0.0360(6) Uani 1 1 d . . .
H29 H 0.3513 0.8866 0.3275 0.043 Uiso 1 1 calc R . .
C30 C 0.36092(12) 1.0229(4) 0.24353(12) 0.0344(6) Uani 1 1 d . . .
H30 H 0.3813 1.1561 0.2660 0.041 Uiso 1 1 calc R . .
C31 C 0.34895(11) 0.9892(4) 0.17408(11) 0.0296(6) Uani 1 1 d . . .
H31 H 0.3620 1.0984 0.1494 0.036 Uiso 1 1 calc R . .

loop_
_atom_site_aniso_label
_atom_site_aniso_U_11
_atom_site_aniso_U_22
_atom_site_aniso_U_33
_atom_site_aniso_U_23
_atom_site_aniso_U_13
_atom_site_aniso_U_12
O1 0.0409(9) 0.0233(10) 0.0362(9) 0.0004(8) 0.0194(7) -0.0048(8)
O2 0.0340(9) 0.0228(9) 0.0282(9) -0.0030(7) 0.0150(7) -0.0046(7)
O3 0.0244(8) 0.0303(10) 0.0271(8) 0.0020(7) 0.0111(6) -0.0002(7)
C1 0.0241(11) 0.0262(15) 0.0200(11) 0.0030(10) 0.0051(9) 0.0000(11)
C2 0.0262(11) 0.0210(13) 0.0223(11) -0.0027(10) 0.0109(9) -0.0016(10)
C3 0.0267(11) 0.0187(13) 0.0239(12) -0.0041(10) 0.0111(9) -0.0036(10)
C4 0.0235(11) 0.0249(13) 0.0260(12) 0.0006(10) 0.0135(9) -0.0026(10)
C5 0.0201(11) 0.0375(16) 0.0308(13) -0.0004(12) 0.0075(9) 0.0028(11)
C6 0.0373(15) 0.0381(18) 0.095(2) -0.0056(17) 0.0236(15) 0.0044(14)
C7 0.0319(14) 0.050(2) 0.095(2) 0.0065(17) 0.0286(15) -0.0044(13)
C8 0.0231(11) 0.0316(15) 0.0207(11) 0.0028(11) 0.0084(9) 0.0026(11)
C9 0.0345(13) 0.0378(16) 0.0376(14) -0.0012(12) 0.0181(11) -0.0054(12)
C10 0.0430(15) 0.055(2) 0.0440(15) -0.0041(15) 0.0285(12) -0.0050(14)
C11 0.0478(15) 0.051(2) 0.0351(15) -0.0029(13) 0.0254(12) 0.0051(14)
C12 0.0478(15) 0.0343(15) 0.0282(13) -0.0002(12) 0.0165(11) 0.0047(13)
C13 0.0353(13) 0.0271(15) 0.0257(12) 0.0019(11) 0.0151(10) 0.0010(11)
C14 0.0241(11) 0.0275(14) 0.0205(11) 0.0027(10) 0.0130(9) -0.0024(11)
C15 0.0307(12) 0.0275(14) 0.0334(13) 0.0029(12) 0.0105(10) -0.0019(11)
C16 0.0315(13) 0.0424(17) 0.0359(14) 0.0005(13) 0.0049(11) -0.0113(13)
C17 0.0229(12) 0.0507(18) 0.0341(14) 0.0058(14) 0.0088(10) 0.0008(13)
C18 0.0306(13) 0.0360(15) 0.0330(13) 0.0037(12) 0.0151(11) 0.0078(12)
C19 0.0310(12) 0.0301(15) 0.0267(12) -0.0024(11) 0.0122(10) -0.0001(11)
C20 0.0253(11) 0.0231(13) 0.0140(10) -0.0006(10) 0.0061(9) 0.0013(10)
C21 0.0279(12) 0.0292(14) 0.0211(11) -0.0023(11) 0.0101(9) 0.0006(11)
C22 0.0312(12) 0.0341(15) 0.0252(12) -0.0012(11) 0.0103(10) -0.0046(11)
C23 0.0282(12) 0.0509(18) 0.0246(12) -0.0003(12) 0.0143(10) -0.0058(13)
C24 0.0330(13) 0.0423(17) 0.0303(13) -0.0051(12) 0.0169(10) 0.0035(12)
C25 0.0346(13) 0.0275(14) 0.0282(13) -0.0008(11) 0.0119(10) 0.0010(11)
C26 0.0196(11) 0.0280(14) 0.0239(12) 0.0002(11) 0.0071(9) 0.0014(10)
C27 0.0275(12) 0.0318(14) 0.0263(13) 0.0019(11) 0.0091(9) -0.0020(11)
C28 0.0290(12) 0.0492(18) 0.0286(13) 0.0075(13) 0.0119(10) -0.0010(12)
C29 0.0325(13) 0.0525(18) 0.0220(12) -0.0028(13) 0.0104(10) 0.0051(13)
C30 0.0354(13) 0.0357(16) 0.0272(13) -0.0065(12) 0.0079(10) -0.0006(12)
C31 0.0271(12) 0.0309(15) 0.0286(13) 0.0008(12) 0.0093(10) -0.0016(11)

loop_
_atom_type_symbol
_atom_type_description
_atom_type_scat_dispersion_real
_atom_type_scat_dispersion_imag
_atom_type_scat_source
C C 0.0033 0.0016 'International Tables Vol C Tables 4.2.6.8 and 6.1.1.4'
H H 0.0000 0.0000 'International Tables Vol C Tables 4.2.6.8 and 6.1.1.4'
O O 0.0106 0.0060 'International Tables Vol C Tables 4.2.6.8 and 6.1.1.4'

loop_
_geom_angle_atom_site_label_1
_geom_angle_atom_site_label_2
_geom_angle_atom_site_label_3
_geom_angle
_geom_angle_site_symmetry_1
_geom_angle_site_symmetry_3
_geom_angle_publ_flag
C4 O3 C5 115.64(16) . . ?
O1 C1 C8 119.7(2) . . ?
O1 C1 C2 119.6(2) . . ?
C8 C1 C2 120.59(19) . . ?
C14 C2 C1 107.99(16) . . ?
C14 C2 C3 114.39(17) . . ?
C1 C2 C3 112.86(16) . . ?
O2 C3 C20 107.67(17) . . ?
O2 C3 C4 110.34(16) . . ?
C20 C3 C4 108.63(17) . . ?
O2 C3 C2 111.57(17) . . ?
C20 C3 C2 110.61(16) . . ?
C4 C3 C2 107.99(17) . . ?
O3 C4 C26 113.70(16) . . ?
O3 C4 C3 105.38(16) . . ?
C26 C4 C3 112.91(17) . . ?
O3 C5 C7 106.04(19) . . ?
O3 C5 C6 112.25(18) . . ?
C7 C5 C6 111.3(2) . . ?
C13 C8 C9 118.8(2) . . ?
C13 C8 C1 123.6(2) . . ?
C9 C8 C1 117.6(2) . . ?
C10 C9 C8 120.6(2) . . ?
C11 C10 C9 120.1(2) . . ?
C12 C11 C10 120.0(2) . . ?
C11 C12 C13 120.2(2) . . ?
C12 C13 C8 120.4(2) . . ?
C19 C14 C15 118.5(2) . . ?
C19 C14 C2 122.25(19) . . ?
C15 C14 C2 119.3(2) . . ?
C14 C15 C16 121.0(2) . . ?
C17 C16 C15 120.2(2) . . ?
C18 C17 C16 119.0(2) . . ?
C17 C18 C19 120.9(2) . . ?
C14 C19 C18 120.5(2) . . ?
C25 C20 C21 118.1(2) . . ?
C25 C20 C3 121.0(2) . . ?
C21 C20 C3 120.92(19) . . ?
C22 C21 C20 120.8(2) . . ?
C23 C22 C21 120.0(2) . . ?
C24 C23 C22 119.8(2) . . ?
C23 C24 C25 120.3(2) . . ?
C24 C25 C20 120.9(2) . . ?
C27 C26 C31 118.7(2) . . ?
C27 C26 C4 119.5(2) . . ?
C31 C26 C4 121.8(2) . . ?
C26 C27 C28 120.9(2) . . ?
C29 C28 C27 119.6(2) . . ?
C28 C29 C30 120.3(2) . . ?
C29 C30 C31 120.0(2) . . ?
C30 C31 C26 120.3(2) . . ?

loop_
_geom_bond_atom_site_label_1
_geom_bond_atom_site_label_2
_geom_bond_distance
_geom_bond_site_symmetry_2
_geom_bond_publ_flag
O1 C1 1.227(3) . ?
O2 C3 1.421(3) . ?
O3 C4 1.428(2) . ?
O3 C5 1.445(3) . ?
C1 C8 1.490(3) . ?
C1 C2 1.535(3) . ?
C2 C14 1.528(3) . ?
C2 C3 1.574(3) . ?
C3 C20 1.519(3) . ?
C3 C4 1.554(3) . ?
C4 C26 1.511(3) . ?
C5 C7 1.497(3) . ?
C5 C6 1.505(3) . ?
C8 C13 1.386(3) . ?
C8 C9 1.393(3) . ?
C9 C10 1.380(3) . ?
C10 C11 1.378(4) . ?
C11 C12 1.376(3) . ?
C12 C13 1.386(3) . ?
C14 C19 1.385(3) . ?
C14 C15 1.388(3) . ?
C15 C16 1.389(3) . ?
C16 C17 1.382(4) . ?
C17 C18 1.380(3) . ?
C18 C19 1.387(3) . ?
C20 C25 1.390(3) . ?
C20 C21 1.396(3) . ?
C21 C22 1.385(3) . ?
C22 C23 1.384(3) . ?
C23 C24 1.370(3) . ?
C24 C25 1.386(3) . ?
C26 C27 1.387(3) . ?
C26 C31 1.391(3) . ?
C27 C28 1.391(3) . ?
C28 C29 1.373(3) . ?
C29 C30 1.382(3) . ?
C30 C31 1.388(3) . ?
